data_7151162
loop_
_publ_author_name
'Hughes, Nicholas J.'
'Pullin, Robert D. C.'
'Sanganee, Mahesh J.'
'Sellars, Jonathan D.'
'Steel, Patrick G.'
'Turner, Michael J.'

_publ_section_title
;
 Hosomi-Sakurai reactions of silacyclohexenes.
;
_journal_issue 17
_journal_name_full 'Organic &amp; biomolecular chemistry'
_journal_page_first 2841
_journal_page_last 2848
_journal_paper_doi 10.1039/b709318g
_journal_volume 5
_journal_year 2007
_chemical_formula_moiety 'C20 H30 O2'
_chemical_formula_sum 'C20 H30 O2'
_chemical_formula_weight 302.46
_chemical_melting_point 380(1)
_chemical_name_common
;(1S*,2S*,3R*,4R*)-4-Cyclohexyl-3-ethenyl-4-methoxy-2-methyl-1-
phenylbutan-1-ol
;
_chemical_name_systematic
;
(1S*,2S*,3R*,4R*)-4-Cyclohexyl-3-ethenyl-4-methoxy-2-methyl-1-phenylbutan-1-ol
;
_space_group_IT_number 14
_symmetry_cell_setting monoclinic
_symmetry_space_group_name_Hall '-P 2ybc'
_symmetry_space_group_name_H-M 'P 1 21/c 1'
_atom_sites_solution_hydrogens geom
_atom_sites_solution_primary direct
_audit_creation_date 05-07-27
_audit_creation_method CRYSTALS_ver_12.80
_cell_angle_alpha 90
_cell_angle_beta 96.287(1)
_cell_angle_gamma 90
_cell_formula_units_Z 4
_cell_length_a 16.9623(4)
_cell_length_b 9.9591(2)
_cell_length_c 11.0721(3)
_cell_measurement_reflns_used 7953
_cell_measurement_temperature 120
_cell_measurement_theta_max 30
_cell_measurement_theta_min 2
_cell_volume 1859.15(8)
_computing_cell_refinement 'SAINT version 6.45A (Bruker, 2003)'
_computing_data_collection 'SMART version 5.054 (Bruker, 1999)'
_computing_data_reduction 'SAINT version 6.45A (Bruker, 2003)'
_computing_molecular_graphics 'CAMERON (Watkin et al., 1996)'
_computing_publication_material 'CRYSTALS (Betteridge et al., 2003)'
_computing_structure_refinement 'CRYSTALS (Betteridge et al., 2003)'
_computing_structure_solution 'SIR92 (Altomare et al., 1994)'
_diffrn_ambient_temperature 120
_diffrn_measured_fraction_theta_full 0.997
_diffrn_measured_fraction_theta_max 0.926
_diffrn_measurement_device_type 'Siemens SMART 1K CCD area detector'
_diffrn_measurement_method \w-scans
_diffrn_radiation_monochromator graphite
_diffrn_radiation_type 'Mo K\a'
_diffrn_radiation_wavelength 0.71073
_diffrn_reflns_av_R_equivalents 0.023
_diffrn_reflns_limit_h_max 23
_diffrn_reflns_limit_h_min -24
_diffrn_reflns_limit_k_max 13
_diffrn_reflns_limit_k_min -13
_diffrn_reflns_limit_l_max 14
_diffrn_reflns_limit_l_min -15
_diffrn_reflns_number 23555
_diffrn_reflns_theta_full 28.695
_diffrn_reflns_theta_max 30.526
_diffrn_reflns_theta_min 1.208
_exptl_absorpt_coefficient_mu 0.067
_exptl_absorpt_correction_T_max 0.99
_exptl_absorpt_correction_T_min 0.89
_exptl_absorpt_correction_type multi-scan
_exptl_absorpt_process_details 'SADABS (Siemens, 1996)'
_exptl_crystal_colour colourless
_exptl_crystal_density_diffrn 1.081
_exptl_crystal_description block
_exptl_crystal_F_000 664
_exptl_crystal_size_max 0.36
_exptl_crystal_size_mid 0.24
_exptl_crystal_size_min 0.12
_refine_diff_density_max 0.24
_refine_diff_density_min -0.18
_refine_ls_extinction_method None
_refine_ls_goodness_of_fit_ref 1.0325
_refine_ls_hydrogen_treatment constr
_refine_ls_matrix_type full
_refine_ls_number_parameters 199
_refine_ls_number_reflns 2621
_refine_ls_number_restraints 0
_refine_ls_R_factor_all 0.0781
_refine_ls_R_factor_gt 0.0385
_refine_ls_shift/su_max 0.000293
_refine_ls_structure_factor_coef Fsqd
_refine_ls_weighting_details
;
w=1/[\s^2^(F^2^) + 0.05 + 0.05P]
where P=(max(Fo^2^,0) + 2Fc^2^)/3
;
_refine_ls_weighting_scheme calc
_refine_ls_wR_factor_all 0.1426
_refine_ls_wR_factor_gt 0.0891
_refine_ls_wR_factor_ref 0.0891
_reflns_limit_h_max 23
_reflns_limit_h_min -24
_reflns_limit_k_max 13
_reflns_limit_k_min 0
_reflns_limit_l_max 15
_reflns_limit_l_min 0
_reflns_number_gt 2621
_reflns_number_total 5273
_reflns_threshold_expression I>1.90\s(I)
_oxford_diffrn_Wilson_B_factor 1.89
_oxford_diffrn_Wilson_scale 38.07
_oxford_refine_ls_scale 0.14056(7)
_cod_data_source_file b709318g.txt
_cod_data_source_block 45
_cod_depositor_comments
;
The following automatic conversions were performed:
'_symmetry_cell_setting' value 'Monoclinic' changed to 'monoclinic'
according to '/home/saulius/struct/CIF-dictionaries/cif_core.dic'
dictionary named 'cif_core.dic' version 2.4.1 from 2010-06-29.

Automatic conversion script
Id: cif_fix_enum 1527 2010-12-29 10:47:43Z saulius 
;
_cod_original_sg_symbol_H-M 'P 1 21/c 1 '
_cod_database_code 7151162

loop_
_symmetry_equiv_pos_as_xyz
x,y,z
-x,-y,-z
-x,y+1/2,-z+1/2
x,-y+1/2,z+1/2

loop_
_atom_site_label
_atom_site_type_symbol
_atom_site_fract_x
_atom_site_fract_y
_atom_site_fract_z
_atom_site_U_iso_or_equiv
_atom_site_occupancy
_atom_site_adp_type
_atom_site_refinement_flags_posn
_atom_site_refinement_flags_adp
_atom_site_refinement_flags_occupancy
_atom_site_disorder_assembly
_atom_site_disorder_group
_atom_site_attached_hydrogens
C1 C 0.21878(9) 0.76506(16) -0.03597(13) 0.0215 1.0000 Uani . . . . . .
C2 C 0.24254(9) 0.61995(15) 0.00088(13) 0.0216 1.0000 Uani . . . . . .
C3 C 0.17396(9) 0.51885(16) -0.01854(13) 0.0246 1.0000 Uani . . . . . .
C4 C 0.19925(11) 0.37841(17) 0.02823(15) 0.0318 1.0000 Uani . . . . . .
C5 C 0.13066(12) 0.27764(19) 0.01093(16) 0.0390 1.0000 Uani . . . . . .
C6 C 0.09726(12) 0.26971(19) -0.12266(17) 0.0414 1.0000 Uani . . . . . .
C7 C 0.07009(11) 0.40755(19) -0.16945(17) 0.0397 1.0000 Uani . . . . . .
C8 C 0.13707(10) 0.51098(18) -0.15182(14) 0.0301 1.0000 Uani . . . . . .
O9 O 0.30536(6) 0.58059(11) -0.07068(9) 0.0239 1.0000 Uani . . . . . .
C10 C 0.37770(10) 0.53830(19) -0.00264(16) 0.0347 1.0000 Uani . . . . . .
C11 C 0.28725(9) 0.86895(16) -0.01181(13) 0.0211 1.0000 Uani . . . . . .
C12 C 0.29619(9) 0.92384(16) 0.11858(13) 0.0214 1.0000 Uani . . . . . .
C13 C 0.36390(9) 1.02300(16) 0.14615(13) 0.0220 1.0000 Uani . . . . . .
C14 C 0.44150(9) 0.98893(17) 0.12799(14) 0.0261 1.0000 Uani . . . . . .
C15 C 0.50334(10) 1.07785(18) 0.15801(14) 0.0304 1.0000 Uani . . . . . .
C16 C 0.48881(11) 1.20327(18) 0.20539(15) 0.0342 1.0000 Uani . . . . . .
C17 C 0.41201(12) 1.23823(18) 0.22382(16) 0.0362 1.0000 Uani . . . . . .
C18 C 0.35031(10) 1.14891(17) 0.19444(15) 0.0292 1.0000 Uani . . . . . .
O19 O 0.30681(6) 0.81152(11) 0.20027(9) 0.0268 1.0000 Uani . . . . . .
C20 C 0.27402(10) 0.98547(17) -0.10255(14) 0.0285 1.0000 Uani . . . . . .
C21 C 0.14574(9) 0.80874(17) 0.02066(15) 0.0279 1.0000 Uani . . . . . .
C22 C 0.08314(11) 0.86507(19) -0.0402(2) 0.0443 1.0000 Uani . . . . . .
H11 H 0.2044 0.7627 -0.1267 0.0326 1.0000 Uiso R . . . . .
H21 H 0.2649 0.6194 0.0892 0.0310 1.0000 Uiso R . . . . .
H31 H 0.1308 0.5498 0.0270 0.0391 1.0000 Uiso R . . . . .
H41 H 0.2428 0.3469 -0.0193 0.0464 1.0000 Uiso R . . . . .
H42 H 0.2204 0.3850 0.1168 0.0465 1.0000 Uiso R . . . . .
H51 H 0.1512 0.1881 0.0371 0.0603 1.0000 Uiso R . . . . .
H52 H 0.0880 0.3062 0.0600 0.0592 1.0000 Uiso R . . . . .
H61 H 0.1407 0.2378 -0.1700 0.0610 1.0000 Uiso R . . . . .
H62 H 0.0518 0.2053 -0.1335 0.0607 1.0000 Uiso R . . . . .
H71 H 0.0499 0.4019 -0.2565 0.0585 1.0000 Uiso R . . . . .
H72 H 0.0249 0.4391 -0.1244 0.0588 1.0000 Uiso R . . . . .
H81 H 0.1810 0.4849 -0.2006 0.0465 1.0000 Uiso R . . . . .
H82 H 0.1155 0.6005 -0.1777 0.0465 1.0000 Uiso R . . . . .
H101 H 0.4166 0.5215 -0.0596 0.0635 1.0000 Uiso R . . . . .
H102 H 0.3682 0.4568 0.0438 0.0641 1.0000 Uiso R . . . . .
H103 H 0.3964 0.6103 0.0531 0.0643 1.0000 Uiso R . . . . .
H111 H 0.3380 0.8232 -0.0257 0.0317 1.0000 Uiso R . . . . .
H121 H 0.2449 0.9702 0.1339 0.0319 1.0000 Uiso R . . . . .
H141 H 0.4525 0.9030 0.0963 0.0394 1.0000 Uiso R . . . . .
H151 H 0.5572 1.0528 0.1447 0.0457 1.0000 Uiso R . . . . .
H161 H 0.5313 1.2646 0.2252 0.0531 1.0000 Uiso R . . . . .
H171 H 0.4003 1.3246 0.2557 0.0536 1.0000 Uiso R . . . . .
H181 H 0.2966 1.1737 0.2060 0.0451 1.0000 Uiso R . . . . .
H201 H 0.3167 1.0535 -0.0846 0.0516 1.0000 Uiso R . . . . .
H202 H 0.2744 0.9513 -0.1859 0.0515 1.0000 Uiso R . . . . .
H203 H 0.2224 1.0265 -0.0946 0.0514 1.0000 Uiso R . . . . .
H211 H 0.1465 0.7944 0.1079 0.0441 1.0000 Uiso R . . . . .
H221 H 0.0826 0.8803 -0.1272 0.0678 1.0000 Uiso R . . . . .
H222 H 0.0388 0.8885 0.0009 0.0669 1.0000 Uiso R . . . . .
H25 H 0.3077 0.8362 0.2738 0.0524 1.0000 Uiso R . . . . .

loop_
_atom_site_aniso_label
_atom_site_aniso_U_11
_atom_site_aniso_U_22
_atom_site_aniso_U_33
_atom_site_aniso_U_23
_atom_site_aniso_U_13
_atom_site_aniso_U_12
C1 0.0221(8) 0.0244(8) 0.0179(7) 0.0002(7) 0.0021(6) 0.0017(7)
C2 0.0240(8) 0.0248(8) 0.0164(7) 0.0001(7) 0.0039(6) 0.0016(7)
C3 0.0266(9) 0.0255(9) 0.0226(8) -0.0005(7) 0.0065(6) -0.0017(7)
C4 0.0428(10) 0.0258(9) 0.0268(8) 0.0013(8) 0.0039(7) -0.0049(8)
C5 0.0509(12) 0.0288(10) 0.0391(10) -0.0012(8) 0.0125(9) -0.0084(9)
C6 0.0449(12) 0.0351(11) 0.0444(11) -0.0071(9) 0.0064(9) -0.0150(9)
C7 0.0357(11) 0.0447(12) 0.0378(10) -0.0066(9) 0.0009(8) -0.0116(9)
C8 0.0288(9) 0.0338(10) 0.0273(8) -0.0008(8) 0.0007(7) -0.0043(8)
O9 0.0231(6) 0.0271(6) 0.0213(5) 0.0006(5) 0.0018(4) 0.0050(5)
C10 0.0296(10) 0.0381(11) 0.0349(9) 0.0043(8) -0.0031(7) 0.0065(8)
C11 0.0219(8) 0.0218(8) 0.0201(7) 0.0016(7) 0.0047(6) 0.0010(7)
C12 0.0234(8) 0.0210(8) 0.0204(7) 0.0025(7) 0.0050(6) 0.0011(7)
C13 0.0265(9) 0.0228(8) 0.0166(7) 0.0025(7) 0.0025(6) 0.0004(7)
C14 0.0293(9) 0.0244(9) 0.0245(8) 0.0009(7) 0.0030(7) 0.0019(7)
C15 0.0271(9) 0.0363(10) 0.0281(8) 0.0021(8) 0.0036(7) -0.0024(8)
C16 0.0376(11) 0.0318(10) 0.0330(9) -0.0012(8) 0.0031(8) -0.0122(8)
C17 0.0475(12) 0.0235(9) 0.0381(10) -0.0052(8) 0.0075(9) -0.0043(9)
C18 0.0315(9) 0.0259(9) 0.0307(9) -0.0010(7) 0.0064(7) 0.0023(8)
O19 0.0387(7) 0.0249(6) 0.0171(5) 0.0027(5) 0.0041(5) -0.0037(5)
C20 0.0345(9) 0.0280(9) 0.0231(8) 0.0047(7) 0.0034(7) 0.0006(8)
C21 0.0250(9) 0.0247(9) 0.0351(9) -0.0030(8) 0.0077(7) -0.0022(8)
C22 0.0295(10) 0.0416(12) 0.0624(13) 0.0012(10) 0.0081(9) 0.0044(9)

loop_
_atom_type_symbol
_atom_type_scat_dispersion_real
_atom_type_scat_dispersion_imag
_atom_type_scat_Cromer_Mann_a1
_atom_type_scat_Cromer_Mann_b1
_atom_type_scat_Cromer_Mann_a2
_atom_type_scat_Cromer_Mann_b2
_atom_type_scat_Cromer_Mann_a3
_atom_type_scat_Cromer_Mann_b3
_atom_type_scat_Cromer_Mann_a4
_atom_type_scat_Cromer_Mann_b4
_atom_type_scat_Cromer_Mann_c
_atom_type_scat_source
C 0.0033 0.0016 2.3100 20.8439 1.0200 10.2075 1.5886 0.5687 0.8650 51.6512 0.2156 'International Tables Vol C 4.2.6.8 and 6.1.1.4'
H 0.0000 0.0000 0.4930 10.5109 0.3229 26.1257 0.1402 3.1424 0.0408 57.7998 0.0030 'International Tables Vol C 4.2.6.8 and 6.1.1.4'
O 0.0106 0.0060 3.0485 13.2771 2.2868 5.7011 1.5463 0.3239 0.8670 32.9089 0.2508 'International Tables Vol C 4.2.6.8 and 6.1.1.4'

loop_
_geom_angle_atom_site_label_1
_geom_angle_site_symmetry_1
_geom_angle_atom_site_label_2
_geom_angle_site_symmetry_2
_geom_angle_atom_site_label_3
_geom_angle_site_symmetry_3
_geom_angle
_geom_angle_publ_flag
C2 . C1 . C11 . 114.12(12) yes
C2 . C1 . C21 . 111.21(13) yes
C11 . C1 . C21 . 111.54(13) yes
C2 . C1 . H11 . 105.6 no
C11 . C1 . H11 . 106.3 no
C21 . C1 . H11 . 107.5 no
C1 . C2 . C3 . 113.89(13) yes
C1 . C2 . O9 . 107.16(11) yes
C3 . C2 . O9 . 109.70(12) yes
C1 . C2 . H21 . 108.7 no
C3 . C2 . H21 . 109.3 no
O9 . C2 . H21 . 107.9 no
C2 . C3 . C4 . 111.74(13) yes
C2 . C3 . C8 . 112.93(12) yes
C4 . C3 . C8 . 110.22(13) yes
C2 . C3 . H31 . 108.5 no
C4 . C3 . H31 . 108.0 no
C8 . C3 . H31 . 105.1 no
C3 . C4 . C5 . 111.96(15) yes
C3 . C4 . H41 . 107.6 no
C5 . C4 . H41 . 108.8 no
C3 . C4 . H42 . 108.9 no
C5 . C4 . H42 . 110.4 no
H41 . C4 . H42 . 109.0 no
C4 . C5 . C6 . 110.55(14) yes
C4 . C5 . H51 . 108.4 no
C6 . C5 . H51 . 108.6 no
C4 . C5 . H52 . 109.4 no
C6 . C5 . H52 . 109.3 no
H51 . C5 . H52 . 110.6 no
C5 . C6 . C7 . 110.47(15) yes
C5 . C6 . H61 . 107.9 no
C7 . C6 . H61 . 108.7 no
C5 . C6 . H62 . 110.4 no
C7 . C6 . H62 . 109.7 no
H61 . C6 . H62 . 109.6 no
C6 . C7 . C8 . 111.78(15) yes
C6 . C7 . H71 . 109.9 no
C8 . C7 . H71 . 109.6 no
C6 . C7 . H72 . 109.3 no
C8 . C7 . H72 . 108.7 no
H71 . C7 . H72 . 107.4 no
C3 . C8 . C7 . 112.00(13) yes
C3 . C8 . H81 . 106.4 no
C7 . C8 . H81 . 110.0 no
C3 . C8 . H82 . 109.2 no
C7 . C8 . H82 . 108.8 no
H81 . C8 . H82 . 110.4 no
C2 . O9 . C10 . 115.53(11) yes
O9 . C10 . H101 . 108.2 no
O9 . C10 . H102 . 109.8 no
H101 . C10 . H102 . 110.9 no
O9 . C10 . H103 . 108.5 no
H101 . C10 . H103 . 109.8 no
H102 . C10 . H103 . 109.6 no
C1 . C11 . C12 . 113.16(12) yes
C1 . C11 . C20 . 109.70(12) yes
C12 . C11 . C20 . 109.78(13) yes
C1 . C11 . H111 . 108.0 no
C12 . C11 . H111 . 107.9 no
C20 . C11 . H111 . 108.1 no
C11 . C12 . C13 . 114.50(12) yes
C11 . C12 . O19 . 107.89(12) yes
C13 . C12 . O19 . 109.84(12) yes
C11 . C12 . H121 . 108.7 no
C13 . C12 . H121 . 108.2 no
O19 . C12 . H121 . 107.4 no
C12 . C13 . C14 . 121.14(14) yes
C12 . C13 . C18 . 120.60(14) yes
C14 . C13 . C18 . 118.22(15) yes
C13 . C14 . C15 . 120.77(15) yes
C13 . C14 . H141 . 119.9 no
C15 . C14 . H141 . 119.3 no
C14 . C15 . C16 . 120.35(16) yes
C14 . C15 . H151 . 119.9 no
C16 . C15 . H151 . 119.8 no
C15 . C16 . C17 . 119.40(16) yes
C15 . C16 . H161 . 120.2 no
C17 . C16 . H161 . 120.4 no
C16 . C17 . C18 . 120.19(16) yes
C16 . C17 . H171 . 121.0 no
C18 . C17 . H171 . 118.8 no
C13 . C18 . C17 . 121.07(16) yes
C13 . C18 . H181 . 118.6 no
C17 . C18 . H181 . 120.3 no
C12 . O19 . H25 . 111.5 no
C11 . C20 . H201 . 109.5 no
C11 . C20 . H202 . 109.7 no
H201 . C20 . H202 . 110.1 no
C11 . C20 . H203 . 108.9 no
H201 . C20 . H203 . 109.6 no
H202 . C20 . H203 . 109.1 no
C1 . C21 . C22 . 124.12(17) yes
C1 . C21 . H211 . 116.5 no
C22 . C21 . H211 . 119.3 no
C21 . C22 . H221 . 119.4 no
C21 . C22 . H222 . 119.7 no
H221 . C22 . H222 . 120.8 no

loop_
_geom_bond_atom_site_label_1
_geom_bond_site_symmetry_1
_geom_bond_atom_site_label_2
_geom_bond_site_symmetry_2
_geom_bond_distance
_geom_bond_publ_flag
C1 . C2 . 1.543(2) yes
C1 . C11 . 1.557(2) yes
C1 . C21 . 1.512(2) yes
C1 . H11 . 1.008 no
C2 . C3 . 1.536(2) yes
C2 . O9 . 1.4496(17) yes
C2 . H21 . 1.009 no
C3 . C4 . 1.536(2) yes
C3 . C8 . 1.541(2) yes
C3 . H31 . 0.983 no
C4 . C5 . 1.533(2) yes
C4 . H41 . 1.003 no
C4 . H42 . 1.009 no
C5 . C6 . 1.527(3) yes
C5 . H51 . 0.989 no
C5 . H52 . 0.993 no
C6 . C7 . 1.521(3) yes
C6 . H61 . 1.001 no
C6 . H62 . 1.001 no
C7 . C8 . 1.530(2) yes
C7 . H71 . 0.988 no
C7 . H72 . 1.009 no
C8 . H81 . 1.001 no
C8 . H82 . 0.994 no
O9 . C10 . 1.4312(19) yes
C10 . H101 . 0.976 no
C10 . H102 . 0.984 no
C10 . H103 . 0.976 no
C11 . C12 . 1.536(2) yes
C11 . C20 . 1.535(2) yes
C11 . H111 . 1.001 no
C12 . C13 . 1.520(2) yes
C12 . O19 . 1.4374(18) yes
C12 . H121 . 1.015 no
C13 . C14 . 1.395(2) yes
C13 . C18 . 1.392(2) yes
C14 . C15 . 1.385(2) yes
C14 . H141 . 0.951 no
C15 . C16 . 1.387(2) yes
C15 . H151 . 0.973 no
C16 . C17 . 1.385(3) yes
C16 . H161 . 0.952 no
C17 . C18 . 1.385(2) yes
C17 . H171 . 0.958 no
C18 . H181 . 0.966 no
O19 . H25 . 0.849 no
C20 . H201 . 0.995 no
C20 . H202 . 0.985 no
C20 . H203 . 0.979 no
C21 . C22 . 1.319(2) yes
C21 . H211 . 0.976 no
C22 . H221 . 0.974 no
C22 . H222 . 0.950 no
